data_1505727
loop_
_publ_author_name
'Matsumoto, Kazuhiko'
'Hagiwara, Rika'
'Mazej, Zoran'
'Goreshnik, Evgeny'
'Zemva, Boris'

_publ_section_title
;
 Anomalously large formula unit volume and its effect on the thermal
 behavior of LiBF4.
;
_journal_issue 5
_journal_name_full 'The journal of physical chemistry. B'
_journal_page_first 2138
_journal_page_last 2141
_journal_paper_doi 10.1021/jp0564795
_journal_volume 110
_journal_year 2006
_chemical_absolute_configuration unk
_chemical_formula_sum 'B F4 Li'
_chemical_formula_weight 93.75
_space_group_IT_number 152
_symmetry_cell_setting trigonal
_symmetry_space_group_name_Hall 'P 31 2"'
_symmetry_space_group_name_H-M 'P 31 2 1'
_atom_sites_solution_hydrogens geom
_atom_sites_solution_primary direct
_atom_sites_solution_secondary difmap
_audit_creation_date 2005-06-22T19:47:06-00:00
_audit_creation_method 'WinGX routine CIF_UPDATE'
_cell_angle_alpha 90
_cell_angle_beta 90
_cell_angle_gamma 120
_cell_formula_units_Z 3
_cell_length_a 4.892(5)
_cell_length_b 4.892(5)
_cell_length_c 11.002(12)
_cell_measurement_reflns_used 54
_cell_measurement_temperature 200
_cell_measurement_theta_max 29.1292
_cell_measurement_theta_min 1.8512
_cell_volume 228.0(4)
_computing_cell_refinement 'CrystalClear (Rigaku Corp., 2000)'
_computing_data_collection 'CrystalClear (Rigaku Corp., 2000)'
_computing_data_reduction 'CrystalClear (Rigaku Corp., 2000)'
_computing_structure_refinement 'SHELXL-97 (Sheldrick, 1997)'
_computing_structure_solution 'SIR-92 ((Altmare et al., 1994)'
_diffrn_measured_fraction_theta_full 0.989
_diffrn_measured_fraction_theta_max 0.947
_diffrn_measurement_device
;
        Mercury CCD (2x2 bin mode)
;
_diffrn_measurement_method dtprofit.ref
_diffrn_radiation_type MoK\a
_diffrn_radiation_wavelength 0.71069
_diffrn_reflns_av_R_equivalents 0
_diffrn_reflns_limit_h_max 3
_diffrn_reflns_limit_h_min -6
_diffrn_reflns_limit_k_max 6
_diffrn_reflns_limit_k_min -5
_diffrn_reflns_limit_l_max 13
_diffrn_reflns_limit_l_min -13
_diffrn_reflns_number 371
_diffrn_reflns_theta_full 25
_diffrn_reflns_theta_max 28.97
_diffrn_reflns_theta_min 4.81
_exptl_absorpt_coefficient_mu 0.283
_exptl_absorpt_correction_T_max 1
_exptl_absorpt_correction_T_min 0.923
_exptl_absorpt_correction_type multi-scan
_exptl_absorpt_process_details 'Blessing R.H., 1995'
_exptl_crystal_colour Colorless
_exptl_crystal_density_diffrn 2.048
_exptl_crystal_density_method 'not measured'
_exptl_crystal_description Chunk
_exptl_crystal_F_000 132
_exptl_crystal_size_max 0.3
_exptl_crystal_size_mid 0.08
_exptl_crystal_size_min 0.04
_refine_diff_density_max 0.180
_refine_diff_density_min -0.166
_refine_diff_density_rms 0.050
_refine_ls_abs_structure_details 'Flack H D (1983), Acta Cryst. A39, 876-881'
_refine_ls_abs_structure_Flack -4(5)
_refine_ls_extinction_coef 0.63(8)
_refine_ls_extinction_expression Fc^*^=kFc[1+0.001xFc^2^\l^3^/sin(2\q)]^-1/4^
_refine_ls_extinction_method SHELXL
_refine_ls_goodness_of_fit_ref 1.174
_refine_ls_hydrogen_treatment noref
_refine_ls_matrix_type full
_refine_ls_number_parameters 33
_refine_ls_number_reflns 371
_refine_ls_number_restraints 0
_refine_ls_restrained_S_all 1.174
_refine_ls_R_factor_all 0.0413
_refine_ls_R_factor_gt 0.0384
_refine_ls_shift/su_max 0.000
_refine_ls_shift/su_mean 0.000
_refine_ls_structure_factor_coef Fsqd
_refine_ls_weighting_details 'calc w=1/[\s^2^(Fo^2^)+(0.0376P)^2^+0.0859P] where P=(Fo^2^+2Fc^2^)/3'
_refine_ls_weighting_scheme calc
_refine_ls_wR_factor_gt 0.0882
_refine_ls_wR_factor_ref 0.0934
_reflns_number_gt 350
_reflns_number_total 371
_reflns_threshold_expression I>2\s(I)
_cod_data_source_file jp0564795si20051109_024800.cif
_cod_data_source_block shelxl
_cod_depositor_comments
;
The following automatic conversions were performed:

'_exptl_absorpt_correction_type' value 'Multi-scan' changed to
'multi-scan' according to
/home/saulius/struct/CIF-dictionaries/cif_core.dic dictionary named
'cif_core.dic' version 2.4.1 from 2010-06-29.

Automatic conversion script
Id: cif_fix_values 1715 2011-07-08 13:25:40Z adriana 
;
_cod_database_code 1505727

loop_
_symmetry_equiv_pos_as_xyz
'x, y, z'
'-y, x-y, z+1/3'
'-x+y, -x, z+2/3'
'y, x, -z'
'-x, -x+y, -z+1/3'
'x-y, -y, -z+2/3'

loop_
_atom_site_label
_atom_site_type_symbol
_atom_site_fract_x
_atom_site_fract_y
_atom_site_fract_z
_atom_site_U_iso_or_equiv
_atom_site_adp_type
_atom_site_occupancy
_atom_site_symmetry_multiplicity
_atom_site_calc_flag
_atom_site_refinement_flags
F1 F 0.4214(6) 0.2458(5) 0.87424(16) 0.0517(6) Uani 1 1 d .
F2 F 0.5740(6) -0.1045(4) 0.92817(14) 0.0497(6) Uani 1 1 d .
B1 B 0.4616(9) 0.0000 0.8333 0.0330(9) Uani 1 2 d S
Li1 Li 0.5378(16) 0.5378(16) 1.0000 0.0427(15) Uani 1 2 d S

loop_
_atom_site_aniso_label
_atom_site_aniso_U_11
_atom_site_aniso_U_22
_atom_site_aniso_U_33
_atom_site_aniso_U_23
_atom_site_aniso_U_13
_atom_site_aniso_U_12
F1 0.0687(14) 0.0475(10) 0.0490(10) -0.0131(8) -0.0123(10) 0.0366(10)
F2 0.0657(12) 0.0452(10) 0.0427(9) 0.0040(8) -0.0070(9) 0.0311(10)
B1 0.0364(18) 0.0267(18) 0.0326(19) -0.0024(16) -0.0012(8) 0.0133(9)
Li1 0.050(3) 0.050(3) 0.036(3) 0.0015(15) -0.0015(15) 0.031(4)

loop_
_atom_type_symbol
_atom_type_description
_atom_type_scat_dispersion_real
_atom_type_scat_dispersion_imag
_atom_type_scat_source
F F 0.0171 0.0103 'International Tables Vol C Tables 4.2.6.8 and 6.1.1.4'
B B 0.0013 0.0007 'International Tables Vol C Tables 4.2.6.8 and 6.1.1.4'
Li Li -0.0003 0.0001 'International Tables Vol C Tables 4.2.6.8 and 6.1.1.4'

loop_
_geom_angle_atom_site_label_1
_geom_angle_atom_site_label_2
_geom_angle_atom_site_label_3
_geom_angle
_geom_angle_site_symmetry_1
_geom_angle_site_symmetry_3
B1 F1 Li1 141.70(17) . .
B1 F2 Li1 143.3(3) . 1_545
F1 B1 F1 109.7(4) 6_556 .
F1 B1 F2 109.21(12) 6_556 6_556
F1 B1 F2 109.74(14) . 6_556
F1 B1 F2 109.74(14) 6_556 .
F1 B1 F2 109.21(12) . .
F2 B1 F2 109.2(3) 6_556 .
F2 Li1 F2 117.1(5) 4_657 1_565
F2 Li1 F1 107.67(10) 4_657 .
F2 Li1 F1 104.87(11) 1_565 .
F2 Li1 F1 104.87(11) 4_657 4_557
F2 Li1 F1 107.67(10) 1_565 4_557
F1 Li1 F1 115.1(4) . 4_557

loop_
_geom_bond_atom_site_label_1
_geom_bond_atom_site_label_2
_geom_bond_distance
_geom_bond_site_symmetry_2
F1 B3 1.387(3) .
F1 Li1 1.862(5) .
F2 B1 1.391(3) .
F2 Li1 1.846(5) 1_545
B1 F1 1.387(3) 6_556
B1 F2 1.391(3) 6_556
Li1 F2 1.846(5) 4_657
Li1 F2 1.846(5) 1_565
Li1 F1 1.862(5) 4_557
